data_7157492
loop_
_publ_author_name
'Yang, Xiao-Chao'
'Xu, Meng'
'Wang, Jin-Bao'
'Liu, Meng-Meng'
'Mathey, Fran\,cois'
'Hua, Yuan-Zhao'
'Wang, Min-Can'

_publ_section_title
;
 Enantioselective synthesis of indanone spiro-isochromanone derivatives
 via a dinuclear zinc-catalyzed Michael/transesterification tandem
 reaction.
;
_journal_issue 20
_journal_name_full 'Organic &amp; biomolecular chemistry'
_journal_page_first 3917
_journal_page_last 3926
_journal_paper_doi 10.1039/d0ob00541j
_journal_volume 18
_journal_year 2020
_chemical_absolute_configuration ad
_chemical_formula_moiety 'C25 H17 Cl O4'
_chemical_formula_sum 'C25 H17 Cl O4'
_chemical_formula_weight 416.83
_space_group_crystal_system monoclinic
_space_group_IT_number 5
_space_group_name_Hall 'C 2y'
_space_group_name_H-M_alt 'C 1 2 1'
_atom_sites_solution_hydrogens geom
_atom_sites_solution_primary iterative
_audit_creation_date 2019-01-17
_audit_creation_method
;
Olex2 1.2
(compiled 2018.05.29 svn.r3508 for OlexSys, GUI svn.r5506)
;
_audit_update_record
;
2019-06-10 deposited with the CCDC.	2020-05-04 downloaded from the CCDC.
;
_cell_angle_alpha 90
_cell_angle_beta 96.832(2)
_cell_angle_gamma 90
_cell_formula_units_Z 8
_cell_length_a 17.9619(4)
_cell_length_b 9.8922(2)
_cell_length_c 22.6104(5)
_cell_measurement_reflns_used 8045
_cell_measurement_temperature 293(2)
_cell_measurement_theta_max 70.9200
_cell_measurement_theta_min 4.9400
_cell_volume 3988.95(15)
_computing_cell_refinement
;
CrysAlisPro, Agilent Technologies,
Version 1.171.37.35 (release 13-08-2014 CrysAlis171 .NET)
(compiled Aug 13 2014,18:06:01)
;
_computing_data_collection
;
CrysAlisPro, Agilent Technologies,
Version 1.171.37.35 (release 13-08-2014 CrysAlis171 .NET)
(compiled Aug 13 2014,18:06:01)
;
_computing_data_reduction
;
CrysAlisPro, Agilent Technologies,
Version 1.171.37.35 (release 13-08-2014 CrysAlis171 .NET)
(compiled Aug 13 2014,18:06:01)
;
_computing_molecular_graphics 'Olex2 (Dolomanov et al., 2009)'
_computing_publication_material 'Olex2 (Dolomanov et al., 2009)'
_computing_structure_refinement 'ShelXL (Sheldrick, 2015)'
_computing_structure_solution
;
Superflip (Palatinus & Chapuis, 2007;Palatinus & van der Lee, 2008;
Palatinus et al., 2012)
;
_diffrn_ambient_temperature 293(2)
_diffrn_detector 'CCD plate'
_diffrn_detector_area_resol_mean 16.2312
_diffrn_detector_type Eos
_diffrn_measured_fraction_theta_full 0.999
_diffrn_measured_fraction_theta_max 0.999
_diffrn_measurement_details
;
#__ type_ start__ end____ width___ exp.time_
  1 omega   42.00   68.00   1.0000    1.0000
omega____ theta____ kappa____ phi______ frames
    -        0.0000    0.0000 -150.0000 26

#__ type_ start__ end____ width___ exp.time_
  2 omega  -99.00  -55.00   1.0000    3.0000
omega____ theta____ kappa____ phi______ frames
    -      -33.5000  178.0000  -60.0000 44

#__ type_ start__ end____ width___ exp.time_
  3 omega  -31.00    2.00   1.0000    3.0000
omega____ theta____ kappa____ phi______ frames
    -       36.4734  -77.0000  120.0000 33

#__ type_ start__ end____ width___ exp.time_
  4 omega   -3.00   41.00   1.0000    3.0000
omega____ theta____ kappa____ phi______ frames
    -       36.4734  -99.0000  -90.0000 44

#__ type_ start__ end____ width___ exp.time_
  5 omega   25.00   63.00   1.0000    3.0000
omega____ theta____ kappa____ phi______ frames
    -       36.4734  -77.0000  120.0000 38

#__ type_ start__ end____ width___ exp.time_
  6 omega   58.00  109.00   1.0000    3.0000
omega____ theta____ kappa____ phi______ frames
    -       36.4734  178.0000 -150.0000 51

#__ type_ start__ end____ width___ exp.time_
  7 omega   43.00   84.00   1.0000    3.0000
omega____ theta____ kappa____ phi______ frames
    -       36.4734   37.0000  -60.0000 41

#__ type_ start__ end____ width___ exp.time_
  8 omega   72.00  104.00   1.0000    3.0000
omega____ theta____ kappa____ phi______ frames
    -       36.4734  178.0000   90.0000 32

#__ type_ start__ end____ width___ exp.time_
  9 omega   59.00  103.00   1.0000    3.0000
omega____ theta____ kappa____ phi______ frames
    -       36.4734  178.0000  120.0000 44

#__ type_ start__ end____ width___ exp.time_
 10 omega  -34.00   10.00   1.0000    3.0000
omega____ theta____ kappa____ phi______ frames
    -       36.4734  -19.0000  -90.0000 44

#__ type_ start__ end____ width___ exp.time_
 11 omega   57.00   93.00   1.0000    3.0000
omega____ theta____ kappa____ phi______ frames
    -       36.4734  178.0000   60.0000 36

#__ type_ start__ end____ width___ exp.time_
 12 omega   43.00   85.00   1.0000    3.0000
omega____ theta____ kappa____ phi______ frames
    -       36.4734   37.0000   60.0000 42

#__ type_ start__ end____ width___ exp.time_
 13 omega   -3.00   77.00   1.0000    3.0000
omega____ theta____ kappa____ phi______ frames
    -       36.4734  -99.0000 -120.0000 80

#__ type_ start__ end____ width___ exp.time_
 14 omega  145.00  178.00   1.0000    9.5000
omega____ theta____ kappa____ phi______ frames
    -      108.0000   15.0000  150.0000 33

#__ type_ start__ end____ width___ exp.time_
 15 omega   66.00  125.00   1.0000    9.5000
omega____ theta____ kappa____ phi______ frames
    -      108.0000   15.0000  150.0000 59

#__ type_ start__ end____ width___ exp.time_
 16 omega   87.00  133.00   1.0000    9.5000
omega____ theta____ kappa____ phi______ frames
    -      108.0000  -77.0000   90.0000 46

#__ type_ start__ end____ width___ exp.time_
 17 omega   45.00   80.00   1.0000    9.5000
omega____ theta____ kappa____ phi______ frames
    -      108.0000  -77.0000   90.0000 35

#__ type_ start__ end____ width___ exp.time_
 18 omega   50.00   91.00   1.0000    9.5000
omega____ theta____ kappa____ phi______ frames
    -      108.0000  -30.0000 -150.0000 41

#__ type_ start__ end____ width___ exp.time_
 19 omega   48.00   74.00   1.0000    9.5000
omega____ theta____ kappa____ phi______ frames
    -      108.0000  -30.0000   30.0000 26

#__ type_ start__ end____ width___ exp.time_
 20 omega   44.00   97.00   1.0000    9.5000
omega____ theta____ kappa____ phi______ frames
    -      108.0000  -45.0000  -90.0000 53

#__ type_ start__ end____ width___ exp.time_
 21 omega   52.00  119.00   1.0000    9.5000
omega____ theta____ kappa____ phi______ frames
    -      108.0000  -61.0000  -30.0000 67

#__ type_ start__ end____ width___ exp.time_
 22 omega  100.00  147.00   1.0000    9.5000
omega____ theta____ kappa____ phi______ frames
    -      108.0000  111.0000  150.0000 47

#__ type_ start__ end____ width___ exp.time_
 23 omega   48.00   75.00   1.0000    9.5000
omega____ theta____ kappa____ phi______ frames
    -      108.0000  -30.0000  120.0000 27

#__ type_ start__ end____ width___ exp.time_
 24 omega   37.00   62.00   1.0000    9.5000
omega____ theta____ kappa____ phi______ frames
    -      108.0000  -30.0000 -180.0000 25

#__ type_ start__ end____ width___ exp.time_
 25 omega   88.00  177.00   1.0000    9.5000
omega____ theta____ kappa____ phi______ frames
    -      108.0000   77.0000   30.0000 89

#__ type_ start__ end____ width___ exp.time_
 26 omega  -82.00  -56.00   1.0000    2.0000
omega____ theta____ kappa____ phi______ frames
    -      -33.5000  178.0000    0.0000 26

#__ type_ start__ end____ width___ exp.time_
 27 omega  -64.00  -34.00   1.0000    2.0000
omega____ theta____ kappa____ phi______ frames
    -      -33.5000  -57.0000 -150.0000 30

#__ type_ start__ end____ width___ exp.time_
 28 omega   72.00  102.00   1.0000    2.0000
omega____ theta____ kappa____ phi______ frames
    -       36.4734   57.0000  -30.0000 30

#__ type_ start__ end____ width___ exp.time_
 29 omega   77.00  103.00   1.0000    2.0000
omega____ theta____ kappa____ phi______ frames
    -       36.4734  178.0000   30.0000 26

#__ type_ start__ end____ width___ exp.time_
 30 omega   30.00   56.00   1.0000    2.0000
omega____ theta____ kappa____ phi______ frames
    -       36.4734   77.0000 -150.0000 26

#__ type_ start__ end____ width___ exp.time_
 31 omega    0.00   26.00   1.0000    2.0000
omega____ theta____ kappa____ phi______ frames
    -       36.4734  -57.0000    0.0000 26

#__ type_ start__ end____ width___ exp.time_
 32 omega   18.00   50.00   1.0000    2.0000
omega____ theta____ kappa____ phi______ frames
    -       36.4734   57.0000  -30.0000 32

#__ type_ start__ end____ width___ exp.time_
 33 omega   16.00   62.00   1.0000    2.0000
omega____ theta____ kappa____ phi______ frames
    -       36.4734   37.0000 -120.0000 46

#__ type_ start__ end____ width___ exp.time_
 34 omega   11.00   37.00   1.0000    2.0000
omega____ theta____ kappa____ phi______ frames
    -       36.4734   76.0000   87.0000 26

#__ type_ start__ end____ width___ exp.time_
 35 omega   21.00   55.00   1.0000    2.0000
omega____ theta____ kappa____ phi______ frames
    -       36.4734  -37.0000   60.0000 34

#__ type_ start__ end____ width___ exp.time_
 36 omega    7.00  103.00   1.0000    2.0000
omega____ theta____ kappa____ phi______ frames
    -       36.4734   19.0000  -90.0000 96

#__ type_ start__ end____ width___ exp.time_
 37 omega   43.00   94.00   1.0000    2.0000
omega____ theta____ kappa____ phi______ frames
    -       36.4734   76.0000   87.0000 51

#__ type_ start__ end____ width___ exp.time_
 38 omega   83.00  109.00   1.0000    2.0000
omega____ theta____ kappa____ phi______ frames
    -       36.4734  178.0000   60.0000 26

#__ type_ start__ end____ width___ exp.time_
 39 omega   -8.00   18.00   1.0000    2.0000
omega____ theta____ kappa____ phi______ frames
    -       36.4734  107.0000  174.0795 26

#__ type_ start__ end____ width___ exp.time_
 40 omega   56.00   82.00   1.0000    7.5000
omega____ theta____ kappa____ phi______ frames
    -      108.0000  -30.0000 -180.0000 26

#__ type_ start__ end____ width___ exp.time_
 41 omega   79.00  106.00   1.0000    7.5000
omega____ theta____ kappa____ phi______ frames
    -      108.0000  -94.0000 -180.0000 27

#__ type_ start__ end____ width___ exp.time_
 42 omega   82.00  108.00   1.0000    7.5000
omega____ theta____ kappa____ phi______ frames
    -      108.0000   30.0000 -150.0000 26

#__ type_ start__ end____ width___ exp.time_
 43 omega   72.00  105.00   1.0000    7.5000
omega____ theta____ kappa____ phi______ frames
    -      108.0000 -112.0000   74.0000 33

#__ type_ start__ end____ width___ exp.time_
 44 omega   52.00   99.00   1.0000    7.5000
omega____ theta____ kappa____ phi______ frames
    -      108.0000  -94.0000  -30.0000 47

#__ type_ start__ end____ width___ exp.time_
 45 omega   90.00  116.00   1.0000    7.5000
omega____ theta____ kappa____ phi______ frames
    -      108.0000   45.0000 -150.0000 26

#__ type_ start__ end____ width___ exp.time_
 46 omega  114.00  149.00   1.0000    7.5000
omega____ theta____ kappa____ phi______ frames
    -      108.0000  111.0000   90.0000 35

#__ type_ start__ end____ width___ exp.time_
 47 omega   42.00   68.00   1.0000    7.5000
omega____ theta____ kappa____ phi______ frames
    -      108.0000  -30.0000 -120.0000 26

#__ type_ start__ end____ width___ exp.time_
 48 omega   64.00   99.00   1.0000    7.5000
omega____ theta____ kappa____ phi______ frames
    -      108.0000   15.0000 -150.0000 35

#__ type_ start__ end____ width___ exp.time_
 49 omega  118.00  175.00   1.0000    7.5000
omega____ theta____ kappa____ phi______ frames
    -      108.0000   61.0000 -150.0000 57

#__ type_ start__ end____ width___ exp.time_
 50 omega   79.00  104.00   1.0000    7.5000
omega____ theta____ kappa____ phi______ frames
    -      108.0000   77.0000 -180.0000 25

#__ type_ start__ end____ width___ exp.time_
 51 omega  138.00  164.00   1.0000    7.5000
omega____ theta____ kappa____ phi______ frames
    -      108.0000   77.0000 -180.0000 26

#__ type_ start__ end____ width___ exp.time_
 52 omega   84.00  129.00   1.0000    7.5000
omega____ theta____ kappa____ phi______ frames
    -      108.0000   30.0000 -120.0000 45

#__ type_ start__ end____ width___ exp.time_
 53 omega   54.00  112.00   1.0000    7.5000
omega____ theta____ kappa____ phi______ frames
    -      108.0000 -111.0000  -60.0000 58

#__ type_ start__ end____ width___ exp.time_
 54 omega   80.00  132.00   1.0000    7.5000
omega____ theta____ kappa____ phi______ frames
    -      108.0000   77.0000 -120.0000 52
;
_diffrn_measurement_device 'four-circle diffractometer'
_diffrn_measurement_device_type 'Xcalibur, Eos, Gemini'
_diffrn_measurement_method '\w scans'
_diffrn_orient_matrix_UB_11 -0.0394166000
_diffrn_orient_matrix_UB_12 -0.1186777000
_diffrn_orient_matrix_UB_13 -0.0350594000
_diffrn_orient_matrix_UB_21 -0.0287807000
_diffrn_orient_matrix_UB_22 -0.0517832000
_diffrn_orient_matrix_UB_23 0.0573675000
_diffrn_orient_matrix_UB_31 -0.0712595000
_diffrn_orient_matrix_UB_32 0.0866098000
_diffrn_orient_matrix_UB_33 -0.0137012000
_diffrn_radiation_monochromator graphite
_diffrn_radiation_probe x-ray
_diffrn_radiation_type CuK\a
_diffrn_radiation_wavelength 1.54184
_diffrn_reflns_av_R_equivalents 0.0290
_diffrn_reflns_av_unetI/netI 0.0310
_diffrn_reflns_Laue_measured_fraction_full 0.999
_diffrn_reflns_Laue_measured_fraction_max 0.999
_diffrn_reflns_limit_h_max 20
_diffrn_reflns_limit_h_min -21
_diffrn_reflns_limit_k_max 11
_diffrn_reflns_limit_k_min -11
_diffrn_reflns_limit_l_max 25
_diffrn_reflns_limit_l_min -27
_diffrn_reflns_number 17206
_diffrn_reflns_point_group_measured_fraction_full 0.999
_diffrn_reflns_point_group_measured_fraction_max 0.999
_diffrn_reflns_theta_full 67.075
_diffrn_reflns_theta_max 67.075
_diffrn_reflns_theta_min 4.960
_diffrn_source 'Enhance (Cu) X-ray Source'
_exptl_absorpt_coefficient_mu 1.948
_exptl_absorpt_correction_T_max 1.00000
_exptl_absorpt_correction_T_min 0.26821
_exptl_absorpt_correction_type multi-scan
_exptl_absorpt_process_details
;
CrysAlisPro, Agilent Technologies,
Version 1.171.37.35 (release 13-08-2014 CrysAlis171 .NET)
(compiled Aug 13 2014,18:06:01)
Empirical absorption correction using spherical harmonics,
 implemented in SCALE3 ABSPACK scaling algorithm.
;
_exptl_crystal_colour colourless
_exptl_crystal_colour_primary colourless
_exptl_crystal_density_diffrn 1.388
_exptl_crystal_description prism
_exptl_crystal_F_000 1728
_exptl_crystal_size_max 0.17
_exptl_crystal_size_mid 0.13
_exptl_crystal_size_min 0.1
_refine_diff_density_max 0.238
_refine_diff_density_min -0.208
_refine_diff_density_rms 0.041
_refine_ls_abs_structure_details
;
 Flack x determined using 2793 quotients [(I+)-(I-)]/[(I+)+(I-)]
 (Parsons, Flack and Wagner, Acta Cryst. B69 (2013) 249-259).
;
_refine_ls_abs_structure_Flack -0.007(7)
_refine_ls_extinction_method none
_refine_ls_goodness_of_fit_ref 1.036
_refine_ls_hydrogen_treatment constr
_refine_ls_matrix_type full
_refine_ls_number_parameters 541
_refine_ls_number_reflns 7132
_refine_ls_number_restraints 1
_refine_ls_restrained_S_all 1.035
_refine_ls_R_factor_all 0.0423
_refine_ls_R_factor_gt 0.0392
_refine_ls_shift/su_max 0.000
_refine_ls_shift/su_mean 0.000
_refine_ls_structure_factor_coef Fsqd
_refine_ls_weighting_details 'w=1/[\s^2^(Fo^2^)+(0.0652P)^2^+0.6251P] where P=(Fo^2^+2Fc^2^)/3'
_refine_ls_weighting_scheme calc
_refine_ls_wR_factor_gt 0.1060
_refine_ls_wR_factor_ref 0.1099
_reflns_Friedel_coverage 0.880
_reflns_Friedel_fraction_full 0.999
_reflns_Friedel_fraction_max 0.999
_reflns_number_gt 6622
_reflns_number_total 7132
_reflns_threshold_expression 'I > 2\s(I)'
_cod_data_source_file d0ob00541j2.cif
_cod_data_source_block 20190118
_cod_depositor_comments 'Adding full bibliography for 7157492.cif.'
_cod_original_cell_volume 3988.97(15)
_cod_database_code 7157492
_shelx_shelxl_version_number 2014/7
_chemical_oxdiff_formula C28H31ON6Cl1
_shelx_space_group_comment
;
The symmetry employed for this shelxl refinement is uniquely defined
by the following loop, which should always be used as a source of
symmetry information in preference to the above space-group names.
They are only intended as comments.
;
_shelx_estimated_absorpt_t_max 0.829
_shelx_estimated_absorpt_t_min 0.733
_reflns_odcompleteness_completeness 99.95
_reflns_odcompleteness_iscentric 1
_reflns_odcompleteness_theta 66.97
_olex2_refinement_description
;
1. Fixed Uiso
 At 1.2 times of:
  All C(H) groups, All C(H,H) groups
2.a Ternary CH refined with riding coordinates:
 C17(H17), C17'(H17')
2.b Secondary CH2 refined with riding coordinates:
 C3(H3A,H3B), C18(H18C,H18D), C3'(H3'A,H3'B), C18'(H18A,H18B)
2.c Aromatic/amide H refined with riding coordinates:
 C6(H6), C7(H7), C8(H8), C9(H9), C12(H12), C13(H13), C14(H14), C15(H15),
 C21(H21), C22(H22), C24(H24), C25(H25), C6'(H6'), C7'(H7'), C8'(H8'), C9'(H9'),
  C12'(H12'), C13'(H13'), C14'(H14'), C15'(H15'), C21'(H21'), C22'(H22'),
 C24'(H24'), C25'(H25')
;
_olex2_submission_special_instructions 'No special instructions were received'

loop_
_space_group_symop_operation_xyz
'x, y, z'
'-x, y, -z'
'x+1/2, y+1/2, z'
'-x+1/2, y+1/2, -z'

loop_
_atom_site_label
_atom_site_type_symbol
_atom_site_fract_x
_atom_site_fract_y
_atom_site_fract_z
_atom_site_U_iso_or_equiv
_atom_site_adp_type
_atom_site_occupancy
_atom_site_site_symmetry_order
_atom_site_calc_flag
_atom_site_refinement_flags_posn
_atom_site_refinement_flags_adp
_atom_site_refinement_flags_occupancy
_atom_site_disorder_assembly
_atom_site_disorder_group
C1 C 0.43586(17) 0.7751(3) 0.42372(14) 0.0418(7) Uani 1 1 d . . . . .
C2 C 0.36249(16) 0.8388(3) 0.44010(13) 0.0381(6) Uani 1 1 d . . . . .
C3 C 0.38202(16) 0.9890(3) 0.45242(14) 0.0421(7) Uani 1 1 d . . . . .
H3A H 0.3422 1.0475 0.4345 0.050 Uiso 1 1 calc R . . . .
H3B H 0.3904 1.0068 0.4949 0.050 Uiso 1 1 calc R . . . .
C4 C 0.45300(16) 1.0097(3) 0.42395(13) 0.0429(7) Uani 1 1 d . . . . .
C5 C 0.48399(17) 0.8876(4) 0.40929(14) 0.0432(7) Uani 1 1 d . . . . .
C6 C 0.55048(18) 0.8820(4) 0.38312(17) 0.0546(8) Uani 1 1 d . . . . .
H6 H 0.5715 0.7997 0.3742 0.065 Uiso 1 1 calc R . . . .
C7 C 0.5836(2) 1.0018(5) 0.37109(19) 0.0676(11) Uani 1 1 d . . . . .
H7 H 0.6274 1.0009 0.3528 0.081 Uiso 1 1 calc R . . . .
C8 C 0.5530(2) 1.1252(5) 0.3857(2) 0.0662(11) Uani 1 1 d . . . . .
H8 H 0.5767 1.2053 0.3773 0.079 Uiso 1 1 calc R . . . .
C9 C 0.4876(2) 1.1299(4) 0.41270(17) 0.0551(8) Uani 1 1 d . . . . .
H9 H 0.4676 1.2121 0.4230 0.066 Uiso 1 1 calc R . . . .
C10 C 0.27829(18) 0.7873(3) 0.51265(14) 0.0443(7) Uani 1 1 d . . . . .
C11 C 0.21942(16) 0.8558(3) 0.47229(15) 0.0420(7) Uani 1 1 d . . . . .
C12 C 0.15448(19) 0.9011(4) 0.49436(18) 0.0537(8) Uani 1 1 d . . . . .
H12 H 0.1484 0.8878 0.5342 0.064 Uiso 1 1 calc R . . . .
C13 C 0.09944(19) 0.9653(4) 0.4572(2) 0.0624(10) Uani 1 1 d . . . . .
H13 H 0.0563 0.9960 0.4720 0.075 Uiso 1 1 calc R . . . .
C14 C 0.1081(2) 0.9840(4) 0.3982(2) 0.0610(10) Uani 1 1 d . . . . .
H14 H 0.0706 1.0271 0.3732 0.073 Uiso 1 1 calc R . . . .
C15 C 0.17179(18) 0.9397(4) 0.37561(17) 0.0514(8) Uani 1 1 d . . . . .
H15 H 0.1770 0.9529 0.3356 0.062 Uiso 1 1 calc R . . . .
C16 C 0.22815(16) 0.8755(3) 0.41259(14) 0.0395(6) Uani 1 1 d . . . . .
C17 C 0.29815(16) 0.8234(3) 0.38926(13) 0.0380(6) Uani 1 1 d . . . . .
H17 H 0.3089 0.8807 0.3560 0.046 Uiso 1 1 calc R . . . .
C18 C 0.28643(18) 0.6775(3) 0.36655(15) 0.0445(7) Uani 1 1 d . . . . .
H18C H 0.2951 0.6164 0.4002 0.053 Uiso 1 1 calc R . . . .
H18D H 0.2346 0.6670 0.3495 0.053 Uiso 1 1 calc R . . . .
C19 C 0.33664(19) 0.6360(4) 0.32028(14) 0.0470(7) Uani 1 1 d . . . . .
C20 C 0.34451(19) 0.4879(3) 0.30825(13) 0.0438(7) Uani 1 1 d . . . . .
C21 C 0.4001(3) 0.4462(4) 0.27452(18) 0.0632(10) Uani 1 1 d . . . . .
H21 H 0.4306 0.5106 0.2596 0.076 Uiso 1 1 calc R . . . .
C22 C 0.4109(3) 0.3113(4) 0.26269(18) 0.0648(10) Uani 1 1 d . . . . .
H22 H 0.4492 0.2844 0.2410 0.078 Uiso 1 1 calc R . . . .
C23 C 0.3643(2) 0.2180(4) 0.28344(15) 0.0514(8) Uani 1 1 d . . . . .
C24 C 0.3086(2) 0.2548(4) 0.31676(16) 0.0531(8) Uani 1 1 d . . . . .
H24 H 0.2776 0.1898 0.3306 0.064 Uiso 1 1 calc R . . . .
C25 C 0.29942(19) 0.3901(3) 0.32944(15) 0.0481(7) Uani 1 1 d . . . . .
H25 H 0.2623 0.4158 0.3526 0.058 Uiso 1 1 calc R . . . .
Cl1 Cl 0.37704(8) 0.04730(10) 0.26817(5) 0.0761(3) Uani 1 1 d . . . . .
O1 O 0.44843(13) 0.6554(3) 0.42294(13) 0.0585(6) Uani 1 1 d . . . . .
O2 O 0.34556(12) 0.7676(2) 0.49267(10) 0.0452(5) Uani 1 1 d . . . . .
O3 O 0.27001(16) 0.7465(3) 0.56127(12) 0.0683(8) Uani 1 1 d . . . . .
O4 O 0.36862(19) 0.7185(3) 0.29317(13) 0.0700(8) Uani 1 1 d . . . . .
C1' C 0.57300(17) 0.1651(3) 0.07847(14) 0.0442(7) Uani 1 1 d . . . . .
C2' C 0.64694(17) 0.2320(3) 0.06603(14) 0.0414(7) Uani 1 1 d . . . . .
C3' C 0.62685(18) 0.3819(3) 0.05403(15) 0.0453(7) Uani 1 1 d . . . . .
H3'A H 0.6630 0.4408 0.0765 0.054 Uiso 1 1 calc R . . . .
H3'B H 0.6254 0.4029 0.0120 0.054 Uiso 1 1 calc R . . . .
C4' C 0.55080(16) 0.3975(3) 0.07423(13) 0.0413(7) Uani 1 1 d . . . . .
C5' C 0.52013(17) 0.2739(4) 0.08676(14) 0.0422(7) Uani 1 1 d . . . . .
C6' C 0.44847(18) 0.2642(4) 0.10517(16) 0.0526(8) Uani 1 1 d . . . . .
H6' H 0.4275 0.1808 0.1125 0.063 Uiso 1 1 calc R . . . .
C7' C 0.4105(2) 0.3820(5) 0.11195(19) 0.0622(10) Uani 1 1 d . . . . .
H7' H 0.3634 0.3786 0.1250 0.075 Uiso 1 1 calc R . . . .
C8' C 0.4411(2) 0.5072(5) 0.09970(18) 0.0617(10) Uani 1 1 d . . . . .
H8' H 0.4140 0.5856 0.1046 0.074 Uiso 1 1 calc R . . . .
C9' C 0.5111(2) 0.5161(4) 0.08043(15) 0.0517(8) Uani 1 1 d . . . . .
H9' H 0.5311 0.5995 0.0718 0.062 Uiso 1 1 calc R . . . .
C10' C 0.73335(18) 0.1907(4) -0.00581(15) 0.0474(8) Uani 1 1 d . . . . .
C11' C 0.79063(17) 0.2588(3) 0.03669(15) 0.0441(7) Uani 1 1 d . . . . .
C12' C 0.85502(19) 0.3097(4) 0.01577(18) 0.0562(9) Uani 1 1 d . . . . .
H12' H 0.8608 0.3034 -0.0245 0.067 Uiso 1 1 calc R . . . .
C13' C 0.9097(2) 0.3690(4) 0.0546(2) 0.0648(10) Uani 1 1 d . . . . .
H13' H 0.9522 0.4045 0.0406 0.078 Uiso 1 1 calc R . . . .
C14' C 0.9019(2) 0.3761(4) 0.1142(2) 0.0633(10) Uani 1 1 d . . . . .
H14' H 0.9398 0.4145 0.1405 0.076 Uiso 1 1 calc R . . . .
C15' C 0.83752(19) 0.3261(4) 0.13580(17) 0.0523(8) Uani 1 1 d . . . . .
H15' H 0.8326 0.3314 0.1762 0.063 Uiso 1 1 calc R . . . .
C16' C 0.78114(16) 0.2687(3) 0.09661(14) 0.0409(6) Uani 1 1 d . . . . .
C17' C 0.70998(16) 0.2149(3) 0.11768(13) 0.0400(6) Uani 1 1 d . . . . .
H17' H 0.6980 0.2718 0.1507 0.048 Uiso 1 1 calc R . . . .
C18' C 0.72058(18) 0.0692(3) 0.14085(15) 0.0459(7) Uani 1 1 d . . . . .
H18A H 0.7133 0.0077 0.1073 0.055 Uiso 1 1 calc R . . . .
H18B H 0.7718 0.0586 0.1595 0.055 Uiso 1 1 calc R . . . .
C19' C 0.6671(2) 0.0294(4) 0.18574(15) 0.0524(8) Uani 1 1 d . . . . .
C20' C 0.65131(19) -0.1157(4) 0.19440(14) 0.0473(7) Uani 1 1 d . . . . .
C21' C 0.5917(2) -0.1510(4) 0.22508(17) 0.0593(9) Uani 1 1 d . . . . .
H21' H 0.5631 -0.0832 0.2398 0.071 Uiso 1 1 calc R . . . .
C22' C 0.5742(2) -0.2840(4) 0.23420(17) 0.0635(10) Uani 1 1 d . . . . .
H22' H 0.5333 -0.3066 0.2539 0.076 Uiso 1 1 calc R . . . .
C23' C 0.6184(2) -0.3836(4) 0.21360(15) 0.0555(9) Uani 1 1 d . . . . .
C24' C 0.6784(2) -0.3527(4) 0.18355(16) 0.0571(8) Uani 1 1 d . . . . .
H24' H 0.7080 -0.4209 0.1703 0.069 Uiso 1 1 calc R . . . .
C25' C 0.6938(2) -0.2181(4) 0.17341(16) 0.0533(8) Uani 1 1 d . . . . .
H25' H 0.7334 -0.1961 0.1522 0.064 Uiso 1 1 calc R . . . .
Cl1' Cl 0.59767(7) -0.55316(10) 0.22436(4) 0.0723(3) Uani 1 1 d . . . . .
O1' O 0.56293(14) 0.0443(3) 0.08049(14) 0.0629(7) Uani 1 1 d . . . . .
O2' O 0.66675(12) 0.1629(2) 0.01350(10) 0.0470(5) Uani 1 1 d . . . . .
O3' O 0.74267(15) 0.1557(3) -0.05532(11) 0.0679(7) Uani 1 1 d . . . . .
O4' O 0.6404(2) 0.1164(3) 0.21472(15) 0.0852(11) Uani 1 1 d . . . . .

loop_
_atom_site_aniso_label
_atom_site_aniso_U_11
_atom_site_aniso_U_22
_atom_site_aniso_U_33
_atom_site_aniso_U_23
_atom_site_aniso_U_13
_atom_site_aniso_U_12
C1 0.0336(14) 0.0437(17) 0.0488(16) 0.0023(14) 0.0076(12) 0.0038(13)
C2 0.0345(13) 0.0358(15) 0.0450(15) 0.0030(12) 0.0089(11) 0.0035(12)
C3 0.0347(14) 0.0414(17) 0.0500(16) -0.0056(13) 0.0048(12) 0.0024(12)
C4 0.0363(15) 0.0478(18) 0.0433(15) -0.0027(13) -0.0001(12) 0.0001(13)
C5 0.0354(14) 0.0481(17) 0.0458(16) -0.0005(14) 0.0038(12) 0.0009(13)
C6 0.0390(16) 0.061(2) 0.065(2) -0.0095(18) 0.0129(15) -0.0039(16)
C7 0.048(2) 0.081(3) 0.078(3) -0.008(2) 0.0235(17) -0.018(2)
C8 0.060(2) 0.060(2) 0.080(3) -0.001(2) 0.0159(19) -0.0249(19)
C9 0.0543(19) 0.0447(19) 0.066(2) -0.0047(16) 0.0050(16) -0.0109(16)
C10 0.0474(16) 0.0395(16) 0.0481(17) 0.0023(13) 0.0152(13) 0.0023(13)
C11 0.0359(14) 0.0363(16) 0.0549(17) -0.0064(13) 0.0107(12) -0.0004(12)
C12 0.0445(17) 0.051(2) 0.068(2) -0.0142(17) 0.0191(15) 0.0018(15)
C13 0.0380(17) 0.054(2) 0.097(3) -0.018(2) 0.0145(17) 0.0053(15)
C14 0.0417(18) 0.045(2) 0.094(3) -0.0057(18) -0.0057(17) 0.0078(14)
C15 0.0428(16) 0.0469(18) 0.0621(19) -0.0005(16) -0.0035(14) 0.0019(15)
C16 0.0335(13) 0.0333(14) 0.0515(16) -0.0030(12) 0.0043(12) 0.0000(12)
C17 0.0372(14) 0.0349(15) 0.0432(15) 0.0021(12) 0.0103(12) -0.0001(12)
C18 0.0465(16) 0.0383(16) 0.0510(17) -0.0029(13) 0.0149(13) -0.0042(13)
C19 0.0543(18) 0.0441(18) 0.0451(16) -0.0013(14) 0.0166(13) -0.0034(15)
C20 0.0535(18) 0.0408(17) 0.0390(14) -0.0020(12) 0.0136(13) -0.0047(14)
C21 0.079(2) 0.0458(19) 0.073(2) -0.0036(18) 0.042(2) -0.0054(19)
C22 0.084(3) 0.051(2) 0.067(2) -0.0069(18) 0.039(2) 0.000(2)
C23 0.074(2) 0.0385(17) 0.0417(16) -0.0052(14) 0.0083(15) 0.0033(16)
C24 0.066(2) 0.0390(17) 0.0557(19) -0.0020(15) 0.0143(16) -0.0108(16)
C25 0.0534(18) 0.0439(17) 0.0495(17) -0.0040(14) 0.0161(14) -0.0021(15)
Cl1 0.1207(9) 0.0404(5) 0.0697(6) -0.0122(4) 0.0220(6) 0.0030(5)
O1 0.0488(13) 0.0412(13) 0.0883(18) 0.0077(13) 0.0196(12) 0.0111(11)
O2 0.0394(11) 0.0499(13) 0.0473(11) 0.0101(10) 0.0098(9) 0.0085(10)
O3 0.0721(17) 0.083(2) 0.0543(14) 0.0181(14) 0.0270(13) 0.0138(15)
O4 0.103(2) 0.0407(14) 0.0758(18) 0.0012(13) 0.0499(16) -0.0076(14)
C1' 0.0373(15) 0.0433(18) 0.0523(17) -0.0041(14) 0.0058(12) -0.0045(13)
C2' 0.0378(15) 0.0407(16) 0.0467(16) -0.0067(12) 0.0094(12) -0.0021(12)
C3' 0.0461(16) 0.0406(17) 0.0500(17) -0.0003(14) 0.0086(13) -0.0010(14)
C4' 0.0382(15) 0.0479(17) 0.0367(14) -0.0003(13) -0.0005(11) 0.0028(13)
C5' 0.0354(14) 0.0468(17) 0.0435(15) -0.0052(13) 0.0006(12) 0.0003(13)
C6' 0.0380(16) 0.064(2) 0.0559(19) -0.0026(17) 0.0079(14) -0.0023(16)
C7' 0.0402(17) 0.078(3) 0.070(2) -0.007(2) 0.0113(16) 0.0107(18)
C8' 0.053(2) 0.065(2) 0.066(2) -0.0058(19) 0.0016(17) 0.0209(18)
C9' 0.0523(18) 0.051(2) 0.0497(17) -0.0002(15) -0.0037(14) 0.0104(16)
C10' 0.0470(18) 0.0502(19) 0.0460(17) -0.0002(14) 0.0096(14) 0.0072(14)
C11' 0.0385(15) 0.0422(17) 0.0530(17) 0.0050(14) 0.0109(13) 0.0014(13)
C12' 0.0461(17) 0.057(2) 0.068(2) 0.0109(17) 0.0191(16) -0.0009(16)
C13' 0.0460(18) 0.056(2) 0.095(3) 0.011(2) 0.0193(19) -0.0106(17)
C14' 0.0418(18) 0.052(2) 0.093(3) -0.002(2) -0.0042(18) -0.0137(16)
C15' 0.0495(18) 0.0472(19) 0.0589(19) -0.0053(15) 0.0011(15) -0.0052(15)
C16' 0.0362(14) 0.0331(14) 0.0533(17) 0.0001(13) 0.0051(12) -0.0020(12)
C17' 0.0377(15) 0.0404(16) 0.0434(15) -0.0057(13) 0.0104(12) -0.0024(12)
C18' 0.0455(17) 0.0463(18) 0.0476(16) 0.0025(14) 0.0133(13) 0.0025(14)
C19' 0.064(2) 0.049(2) 0.0473(16) 0.0001(16) 0.0205(15) -0.0019(17)
C20' 0.0530(18) 0.0506(19) 0.0390(15) 0.0007(14) 0.0089(13) -0.0052(15)
C21' 0.064(2) 0.059(2) 0.059(2) 0.0000(17) 0.0238(17) -0.0041(18)
C22' 0.074(3) 0.062(2) 0.058(2) 0.0015(19) 0.0255(19) -0.018(2)
C23' 0.076(2) 0.051(2) 0.0377(16) 0.0031(15) -0.0003(15) -0.0168(18)
C24' 0.067(2) 0.048(2) 0.057(2) -0.0021(17) 0.0088(16) -0.0004(18)
C25' 0.0528(19) 0.050(2) 0.059(2) 0.0015(16) 0.0155(15) 0.0005(16)
Cl1' 0.1124(8) 0.0522(5) 0.0506(5) 0.0043(4) 0.0023(5) -0.0245(6)
O1' 0.0454(12) 0.0410(13) 0.104(2) -0.0052(14) 0.0172(12) -0.0066(11)
O2' 0.0415(11) 0.0509(13) 0.0495(12) -0.0123(10) 0.0089(9) -0.0047(10)
O3' 0.0670(15) 0.089(2) 0.0513(14) -0.0134(14) 0.0209(11) 0.0004(15)
O4' 0.127(3) 0.0542(18) 0.088(2) -0.0101(15) 0.068(2) -0.0071(18)

loop_
_atom_type_symbol
_atom_type_description
_atom_type_scat_dispersion_real
_atom_type_scat_dispersion_imag
_atom_type_scat_source
C C 0.0181 0.0091 'International Tables Vol C Tables 4.2.6.8 and 6.1.1.4'
H H 0.0000 0.0000 'International Tables Vol C Tables 4.2.6.8 and 6.1.1.4'
Cl Cl 0.3639 0.7018 'International Tables Vol C Tables 4.2.6.8 and 6.1.1.4'
O O 0.0492 0.0322 'International Tables Vol C Tables 4.2.6.8 and 6.1.1.4'

loop_
_geom_angle_atom_site_label_1
_geom_angle_atom_site_label_2
_geom_angle_atom_site_label_3
_geom_angle
_geom_angle_site_symmetry_1
_geom_angle_site_symmetry_3
_geom_angle_publ_flag
C5 C1 C2 106.6(3) . . ?
O1 C1 C2 124.8(3) . . ?
O1 C1 C5 128.6(3) . . ?
C3 C2 C1 104.7(2) . . ?
C17 C2 C1 111.5(2) . . ?
C17 C2 C3 111.4(2) . . ?
O2 C2 C1 105.5(2) . . ?
O2 C2 C3 112.7(2) . . ?
O2 C2 C17 110.7(2) . . ?
C2 C3 H3A 111.0 . . ?
C2 C3 H3B 111.0 . . ?
H3A C3 H3B 109.0 . . ?
C4 C3 C2 103.8(2) . . ?
C4 C3 H3A 111.0 . . ?
C4 C3 H3B 111.0 . . ?
C5 C4 C3 111.6(3) . . ?
C9 C4 C3 128.2(3) . . ?
C9 C4 C5 120.3(3) . . ?
C4 C5 C1 110.1(3) . . ?
C4 C5 C6 121.6(3) . . ?
C6 C5 C1 128.3(3) . . ?
C5 C6 H6 121.2 . . ?
C7 C6 C5 117.7(4) . . ?
C7 C6 H6 121.2 . . ?
C6 C7 H7 119.4 . . ?
C6 C7 C8 121.2(3) . . ?
C8 C7 H7 119.4 . . ?
C7 C8 H8 119.6 . . ?
C9 C8 C7 120.8(4) . . ?
C9 C8 H8 119.6 . . ?
C4 C9 C8 118.4(4) . . ?
C4 C9 H9 120.8 . . ?
C8 C9 H9 120.8 . . ?
O2 C10 C11 117.5(3) . . ?
O3 C10 C11 124.4(3) . . ?
O3 C10 O2 118.1(3) . . ?
C12 C11 C10 119.6(3) . . ?
C16 C11 C10 120.6(3) . . ?
C16 C11 C12 119.8(3) . . ?
C11 C12 H12 120.0 . . ?
C13 C12 C11 120.0(4) . . ?
C13 C12 H12 120.0 . . ?
C12 C13 H13 120.0 . . ?
C14 C13 C12 120.0(3) . . ?
C14 C13 H13 120.0 . . ?
C13 C14 H14 119.6 . . ?
C13 C14 C15 120.8(3) . . ?
C15 C14 H14 119.6 . . ?
C14 C15 H15 120.0 . . ?
C14 C15 C16 120.0(3) . . ?
C16 C15 H15 120.0 . . ?
C11 C16 C17 119.1(3) . . ?
C15 C16 C11 119.4(3) . . ?
C15 C16 C17 121.6(3) . . ?
C2 C17 H17 108.6 . . ?
C2 C17 C18 113.8(3) . . ?
C16 C17 C2 106.7(2) . . ?
C16 C17 H17 108.6 . . ?
C16 C17 C18 110.5(2) . . ?
C18 C17 H17 108.6 . . ?
C17 C18 H18C 108.6 . . ?
C17 C18 H18D 108.6 . . ?
H18C C18 H18D 107.6 . . ?
C19 C18 C17 114.5(3) . . ?
C19 C18 H18C 108.6 . . ?
C19 C18 H18D 108.6 . . ?
C20 C19 C18 117.8(3) . . ?
O4 C19 C18 121.7(3) . . ?
O4 C19 C20 120.5(3) . . ?
C21 C20 C19 118.6(3) . . ?
C25 C20 C19 123.3(3) . . ?
C25 C20 C21 118.1(3) . . ?
C20 C21 H21 119.3 . . ?
C22 C21 C20 121.4(4) . . ?
C22 C21 H21 119.3 . . ?
C21 C22 H22 120.6 . . ?
C23 C22 C21 118.7(4) . . ?
C23 C22 H22 120.6 . . ?
C22 C23 C24 121.8(3) . . ?
C22 C23 Cl1 119.1(3) . . ?
C24 C23 Cl1 119.1(3) . . ?
C23 C24 H24 120.5 . . ?
C23 C24 C25 118.9(3) . . ?
C25 C24 H24 120.5 . . ?
C20 C25 C24 121.0(3) . . ?
C20 C25 H25 119.5 . . ?
C24 C25 H25 119.5 . . ?
C10 O2 C2 119.2(2) . . ?
C5' C1' C2' 107.2(3) . . ?
O1' C1' C2' 124.5(3) . . ?
O1' C1' C5' 128.3(3) . . ?
C1' C2' C3' 104.8(3) . . ?
C17' C2' C1' 112.8(3) . . ?
C17' C2' C3' 112.0(3) . . ?
O2' C2' C1' 104.4(2) . . ?
O2' C2' C3' 112.6(3) . . ?
O2' C2' C17' 109.9(2) . . ?
C2' C3' H3'A 110.9 . . ?
C2' C3' H3'B 110.9 . . ?
H3'A C3' H3'B 108.9 . . ?
C4' C3' C2' 104.3(3) . . ?
C4' C3' H3'A 110.9 . . ?
C4' C3' H3'B 110.9 . . ?
C5' C4' C3' 111.8(3) . . ?
C5' C4' C9' 120.3(3) . . ?
C9' C4' C3' 128.0(3) . . ?
C4' C5' C1' 110.1(3) . . ?
C4' C5' C6' 121.5(3) . . ?
C6' C5' C1' 128.4(3) . . ?
C5' C6' H6' 121.2 . . ?
C7' C6' C5' 117.5(4) . . ?
C7' C6' H6' 121.2 . . ?
C6' C7' H7' 119.3 . . ?
C6' C7' C8' 121.4(3) . . ?
C8' C7' H7' 119.3 . . ?
C7' C8' H8' 119.5 . . ?
C9' C8' C7' 120.9(4) . . ?
C9' C8' H8' 119.5 . . ?
C4' C9' H9' 120.8 . . ?
C8' C9' C4' 118.4(4) . . ?
C8' C9' H9' 120.8 . . ?
O2' C10' C11' 117.1(3) . . ?
O3' C10' C11' 124.8(3) . . ?
O3' C10' O2' 118.0(3) . . ?
C12' C11' C10' 118.9(3) . . ?
C16' C11' C10' 120.5(3) . . ?
C16' C11' C12' 120.6(3) . . ?
C11' C12' H12' 120.1 . . ?
C13' C12' C11' 119.8(4) . . ?
C13' C12' H12' 120.1 . . ?
C12' C13' H13' 119.9 . . ?
C12' C13' C14' 120.2(3) . . ?
C14' C13' H13' 119.9 . . ?
C13' C14' H14' 119.7 . . ?
C13' C14' C15' 120.7(3) . . ?
C15' C14' H14' 119.7 . . ?
C14' C15' H15' 120.2 . . ?
C16' C15' C14' 119.6(3) . . ?
C16' C15' H15' 120.2 . . ?
C11' C16' C17' 119.3(3) . . ?
C15' C16' C11' 119.2(3) . . ?
C15' C16' C17' 121.6(3) . . ?
C2' C17' H17' 107.9 . . ?
C2' C17' C18' 114.4(3) . . ?
C16' C17' C2' 107.2(2) . . ?
C16' C17' H17' 107.9 . . ?
C16' C17' C18' 111.2(3) . . ?
C18' C17' H17' 107.9 . . ?
C17' C18' H18A 108.8 . . ?
C17' C18' H18B 108.8 . . ?
H18A C18' H18B 107.7 . . ?
C19' C18' C17' 113.9(3) . . ?
C19' C18' H18A 108.8 . . ?
C19' C18' H18B 108.8 . . ?
C20' C19' C18' 118.8(3) . . ?
O4' C19' C18' 119.7(3) . . ?
O4' C19' C20' 121.4(3) . . ?
C21' C20' C19' 118.8(3) . . ?
C25' C20' C19' 122.8(3) . . ?
C25' C20' C21' 118.5(4) . . ?
C20' C21' H21' 119.3 . . ?
C22' C21' C20' 121.3(4) . . ?
C22' C21' H21' 119.3 . . ?
C21' C22' H22' 120.6 . . ?
C21' C22' C23' 118.7(4) . . ?
C23' C22' H22' 120.6 . . ?
C22' C23' Cl1' 119.9(3) . . ?
C24' C23' C22' 121.7(4) . . ?
C24' C23' Cl1' 118.4(3) . . ?
C23' C24' H24' 120.7 . . ?
C23' C24' C25' 118.6(4) . . ?
C25' C24' H24' 120.7 . . ?
C20' C25' H25' 119.4 . . ?
C24' C25' C20' 121.1(3) . . ?
C24' C25' H25' 119.4 . . ?
C10' O2' C2' 118.8(2) . . ?

loop_
_geom_bond_atom_site_label_1
_geom_bond_atom_site_label_2
_geom_bond_distance
_geom_bond_site_symmetry_2
_geom_bond_publ_flag
C1 C2 1.545(4) . ?
C1 C5 1.470(5) . ?
C1 O1 1.206(4) . ?
C2 C3 1.545(4) . ?
C2 C17 1.537(4) . ?
C2 O2 1.444(4) . ?
C3 H3A 0.9700 . ?
C3 H3B 0.9700 . ?
C3 C4 1.509(4) . ?
C4 C5 1.386(5) . ?
C4 C9 1.379(5) . ?
C5 C6 1.396(5) . ?
C6 H6 0.9300 . ?
C6 C7 1.368(6) . ?
C7 H7 0.9300 . ?
C7 C8 1.395(7) . ?
C8 H8 0.9300 . ?
C8 C9 1.387(6) . ?
C9 H9 0.9300 . ?
C10 C11 1.477(4) . ?
C10 O2 1.353(4) . ?
C10 O3 1.197(4) . ?
C11 C12 1.396(4) . ?
C11 C16 1.391(5) . ?
C12 H12 0.9300 . ?
C12 C13 1.375(6) . ?
C13 H13 0.9300 . ?
C13 C14 1.373(6) . ?
C14 H14 0.9300 . ?
C14 C15 1.379(5) . ?
C15 H15 0.9300 . ?
C15 C16 1.388(4) . ?
C16 C17 1.511(4) . ?
C17 H17 0.9800 . ?
C17 C18 1.538(4) . ?
C18 H18C 0.9700 . ?
C18 H18D 0.9700 . ?
C18 C19 1.517(4) . ?
C19 C20 1.500(5) . ?
C19 O4 1.207(4) . ?
C20 C21 1.389(5) . ?
C20 C25 1.383(5) . ?
C21 H21 0.9300 . ?
C21 C22 1.379(6) . ?
C22 H22 0.9300 . ?
C22 C23 1.366(6) . ?
C23 C24 1.371(5) . ?
C23 Cl1 1.744(4) . ?
C24 H24 0.9300 . ?
C24 C25 1.383(5) . ?
C25 H25 0.9300 . ?
C1' C2' 1.539(4) . ?
C1' C5' 1.462(5) . ?
C1' O1' 1.211(4) . ?
C2' C3' 1.543(5) . ?
C2' C17' 1.536(4) . ?
C2' O2' 1.451(4) . ?
C3' H3'A 0.9700 . ?
C3' H3'B 0.9700 . ?
C3' C4' 1.499(4) . ?
C4' C5' 1.384(5) . ?
C4' C9' 1.389(5) . ?
C5' C6' 1.402(5) . ?
C6' H6' 0.9300 . ?
C6' C7' 1.368(6) . ?
C7' H7' 0.9300 . ?
C7' C8' 1.395(7) . ?
C8' H8' 0.9300 . ?
C8' C9' 1.382(6) . ?
C9' H9' 0.9300 . ?
C10' C11' 1.483(5) . ?
C10' O2' 1.350(4) . ?
C10' O3' 1.202(4) . ?
C11' C12' 1.395(5) . ?
C11' C16' 1.389(5) . ?
C12' H12' 0.9300 . ?
C12' C13' 1.369(6) . ?
C13' H13' 0.9300 . ?
C13' C14' 1.372(6) . ?
C14' H14' 0.9300 . ?
C14' C15' 1.398(5) . ?
C15' H15' 0.9300 . ?
C15' C16' 1.386(4) . ?
C16' C17' 1.513(4) . ?
C17' H17' 0.9800 . ?
C17' C18' 1.537(5) . ?
C18' H18A 0.9700 . ?
C18' H18B 0.9700 . ?
C18' C19' 1.530(4) . ?
C19' C20' 1.481(5) . ?
C19' O4' 1.215(5) . ?
C20' C21' 1.387(5) . ?
C20' C25' 1.386(5) . ?
C21' H21' 0.9300 . ?
C21' C22' 1.375(6) . ?
C22' H22' 0.9300 . ?
C22' C23' 1.380(6) . ?
C23' C24' 1.375(6) . ?
C23' Cl1' 1.742(4) . ?
C24' H24' 0.9300 . ?
C24' C25' 1.385(6) . ?
C25' H25' 0.9300 . ?

loop_
_geom_torsion_atom_site_label_1
_geom_torsion_atom_site_label_2
_geom_torsion_atom_site_label_3
_geom_torsion_atom_site_label_4
_geom_torsion
_geom_torsion_site_symmetry_1
_geom_torsion_site_symmetry_2
_geom_torsion_site_symmetry_3
_geom_torsion_site_symmetry_4
_geom_torsion_publ_flag
C1 C2 C3 C4 17.5(3) . . . . ?
C1 C2 C17 C16 174.2(2) . . . . ?
C1 C2 C17 C18 52.0(3) . . . . ?
C1 C2 O2 C10 -170.3(3) . . . . ?
C1 C5 C6 C7 176.6(3) . . . . ?
C2 C1 C5 C4 9.2(3) . . . . ?
C2 C1 C5 C6 -169.0(3) . . . . ?
C2 C3 C4 C5 -13.0(3) . . . . ?
C2 C3 C4 C9 167.8(3) . . . . ?
C2 C17 C18 C19 -84.4(3) . . . . ?
C3 C2 C17 C16 -69.3(3) . . . . ?
C3 C2 C17 C18 168.6(2) . . . . ?
C3 C2 O2 C10 76.0(3) . . . . ?
C3 C4 C5 C1 2.5(4) . . . . ?
C3 C4 C5 C6 -179.1(3) . . . . ?
C3 C4 C9 C8 -179.8(3) . . . . ?
C4 C5 C6 C7 -1.4(5) . . . . ?
C5 C1 C2 C3 -16.7(3) . . . . ?
C5 C1 C2 C17 103.9(3) . . . . ?
C5 C1 C2 O2 -135.8(3) . . . . ?
C5 C4 C9 C8 1.0(5) . . . . ?
C5 C6 C7 C8 1.4(6) . . . . ?
C6 C7 C8 C9 -0.3(7) . . . . ?
C7 C8 C9 C4 -0.9(6) . . . . ?
C9 C4 C5 C1 -178.2(3) . . . . ?
C9 C4 C5 C6 0.2(5) . . . . ?
C10 C11 C12 C13 179.8(3) . . . . ?
C10 C11 C16 C15 179.8(3) . . . . ?
C10 C11 C16 C17 1.1(4) . . . . ?
C11 C10 O2 C2 13.6(4) . . . . ?
C11 C12 C13 C14 0.5(6) . . . . ?
C11 C16 C17 C2 -34.5(4) . . . . ?
C11 C16 C17 C18 89.7(3) . . . . ?
C12 C11 C16 C15 -0.2(5) . . . . ?
C12 C11 C16 C17 -178.8(3) . . . . ?
C12 C13 C14 C15 -0.3(6) . . . . ?
C13 C14 C15 C16 -0.1(6) . . . . ?
C14 C15 C16 C11 0.3(5) . . . . ?
C14 C15 C16 C17 178.9(3) . . . . ?
C15 C16 C17 C2 146.9(3) . . . . ?
C15 C16 C17 C18 -88.9(4) . . . . ?
C16 C11 C12 C13 -0.2(5) . . . . ?
C16 C17 C18 C19 155.5(3) . . . . ?
C17 C2 C3 C4 -103.1(3) . . . . ?
C17 C2 O2 C10 -49.4(4) . . . . ?
C17 C18 C19 C20 163.5(3) . . . . ?
C17 C18 C19 O4 -17.6(5) . . . . ?
C18 C19 C20 C21 -168.4(3) . . . . ?
C18 C19 C20 C25 11.1(5) . . . . ?
C19 C20 C21 C22 179.0(4) . . . . ?
C19 C20 C25 C24 179.6(3) . . . . ?
C20 C21 C22 C23 1.8(7) . . . . ?
C21 C20 C25 C24 -0.9(6) . . . . ?
C21 C22 C23 C24 -1.6(7) . . . . ?
C21 C22 C23 Cl1 179.4(4) . . . . ?
C22 C23 C24 C25 0.2(6) . . . . ?
C23 C24 C25 C20 1.1(6) . . . . ?
C25 C20 C21 C22 -0.6(6) . . . . ?
Cl1 C23 C24 C25 179.1(3) . . . . ?
O1 C1 C2 C3 164.0(3) . . . . ?
O1 C1 C2 C17 -75.4(4) . . . . ?
O1 C1 C2 O2 44.9(4) . . . . ?
O1 C1 C5 C4 -171.5(4) . . . . ?
O1 C1 C5 C6 10.3(6) . . . . ?
O2 C2 C3 C4 131.7(2) . . . . ?
O2 C2 C17 C16 56.9(3) . . . . ?
O2 C2 C17 C18 -65.2(3) . . . . ?
O2 C10 C11 C12 -168.0(3) . . . . ?
O2 C10 C11 C16 12.0(5) . . . . ?
O3 C10 C11 C12 13.1(5) . . . . ?
O3 C10 C11 C16 -166.9(4) . . . . ?
O3 C10 O2 C2 -167.4(3) . . . . ?
O4 C19 C20 C21 12.6(6) . . . . ?
O4 C19 C20 C25 -167.9(4) . . . . ?
C1' C2' C3' C4' 13.0(3) . . . . ?
C1' C2' C17' C16' 172.9(3) . . . . ?
C1' C2' C17' C18' 49.1(4) . . . . ?
C1' C2' O2' C10' -174.1(3) . . . . ?
C1' C5' C6' C7' 177.4(3) . . . . ?
C2' C1' C5' C4' 6.6(3) . . . . ?
C2' C1' C5' C6' -172.6(3) . . . . ?
C2' C3' C4' C5' -9.8(3) . . . . ?
C2' C3' C4' C9' 170.9(3) . . . . ?
C2' C17' C18' C19' -83.2(3) . . . . ?
C3' C2' C17' C16' -69.1(3) . . . . ?
C3' C2' C17' C18' 167.1(3) . . . . ?
C3' C2' O2' C10' 72.7(3) . . . . ?
C3' C4' C5' C1' 2.1(4) . . . . ?
C3' C4' C5' C6' -178.6(3) . . . . ?
C3' C4' C9' C8' 179.8(3) . . . . ?
C4' C5' C6' C7' -1.8(5) . . . . ?
C5' C1' C2' C3' -12.2(3) . . . . ?
C5' C1' C2' C17' 110.0(3) . . . . ?
C5' C1' C2' O2' -130.8(3) . . . . ?
C5' C4' C9' C8' 0.5(5) . . . . ?
C5' C6' C7' C8' 1.5(6) . . . . ?
C6' C7' C8' C9' -0.2(6) . . . . ?
C7' C8' C9' C4' -0.8(5) . . . . ?
C9' C4' C5' C1' -178.5(3) . . . . ?
C9' C4' C5' C6' 0.8(5) . . . . ?
C10' C11' C12' C13' -177.9(3) . . . . ?
C10' C11' C16' C15' 176.4(3) . . . . ?
C10' C11' C16' C17' -2.8(5) . . . . ?
C11' C10' O2' C2' 17.1(4) . . . . ?
C11' C12' C13' C14' 1.2(6) . . . . ?
C11' C16' C17' C2' -31.1(4) . . . . ?
C11' C16' C17' C18' 94.6(3) . . . . ?
C12' C11' C16' C15' -2.0(5) . . . . ?
C12' C11' C16' C17' 178.8(3) . . . . ?
C12' C13' C14' C15' -1.5(6) . . . . ?
C13' C14' C15' C16' 0.1(6) . . . . ?
C14' C15' C16' C11' 1.6(5) . . . . ?
C14' C15' C16' C17' -179.2(3) . . . . ?
C15' C16' C17' C2' 149.7(3) . . . . ?
C15' C16' C17' C18' -84.6(4) . . . . ?
C16' C11' C12' C13' 0.6(5) . . . . ?
C16' C17' C18' C19' 155.2(3) . . . . ?
C17' C2' C3' C4' -109.7(3) . . . . ?
C17' C2' O2' C10' -52.9(4) . . . . ?
C17' C18' C19' C20' 157.6(3) . . . . ?
C17' C18' C19' O4' -24.6(5) . . . . ?
C18' C19' C20' C21' -166.6(3) . . . . ?
C18' C19' C20' C25' 13.8(5) . . . . ?
C19' C20' C21' C22' 179.7(4) . . . . ?
C19' C20' C25' C24' 178.5(3) . . . . ?
C20' C21' C22' C23' 1.8(6) . . . . ?
C21' C20' C25' C24' -1.1(5) . . . . ?
C21' C22' C23' C24' -1.1(6) . . . . ?
C21' C22' C23' Cl1' -179.9(3) . . . . ?
C22' C23' C24' C25' -0.7(6) . . . . ?
C23' C24' C25' C20' 1.8(6) . . . . ?
C25' C20' C21' C22' -0.7(6) . . . . ?
Cl1' C23' C24' C25' 178.2(3) . . . . ?
O1' C1' C2' C3' 167.6(3) . . . . ?
O1' C1' C2' C17' -70.2(4) . . . . ?
O1' C1' C2' O2' 49.1(4) . . . . ?
O1' C1' C5' C4' -173.2(4) . . . . ?
O1' C1' C5' C6' 7.5(6) . . . . ?
O2' C2' C3' C4' 125.8(3) . . . . ?
O2' C2' C17' C16' 56.8(3) . . . . ?
O2' C2' C17' C18' -67.0(3) . . . . ?
O2' C10' C11' C12' -169.3(3) . . . . ?
O2' C10' C11' C16' 12.3(5) . . . . ?
O3' C10' C11' C12' 12.7(6) . . . . ?
O3' C10' C11' C16' -165.7(4) . . . . ?
O3' C10' O2' C2' -164.8(3) . . . . ?
O4' C19' C20' C21' 15.6(6) . . . . ?
O4' C19' C20' C25' -164.0(4) . . . . ?
